data_7045732
loop_
_publ_author_name
'Xiao, Hong'
'Zhou, Jian'
'Liu, Xing'

_publ_section_title
;
 Two new 3-D cadmium bromoplumbates: the only example of heterometallic
 bromoplumbate based on crown
 [Cd(Pb<sub>4</sub>O<sub>4</sub>)Br<sub>2</sub>] clusters.
;
_journal_issue 14
_journal_name_full 'Dalton transactions (Cambridge, England : 2003)'
_journal_page_first 4833
_journal_page_last 4839
_journal_paper_doi 10.1039/c8dt00428e
_journal_volume 47
_journal_year 2018
_chemical_formula_moiety 'C8 H16 Br6 Cd O8 Pb6'
_chemical_formula_sum 'C8 H16 Br6 Cd O8 Pb6'
_chemical_formula_weight 2075.22
_space_group_IT_number 15
_space_group_name_Hall '-C 2yc'
_space_group_name_H-M_alt 'C 1 2/c 1'
_symmetry_cell_setting monoclinic
_symmetry_space_group_name_Hall '-C 2yc'
_symmetry_space_group_name_H-M 'C 1 2/c 1'
_atom_sites_solution_hydrogens geom
_atom_sites_solution_primary direct
_atom_sites_solution_secondary difmap
_audit_creation_method SHELXL-97
_audit_update_record
;
2018-01-28 deposited with the CCDC.
2018-02-26 downloaded from the CCDC.
;
_cell_angle_alpha 90.00
_cell_angle_beta 98.965(4)
_cell_angle_gamma 90.00
_cell_formula_units_Z 4
_cell_length_a 9.4173(9)
_cell_length_b 13.6560(11)
_cell_length_c 21.909(2)
_cell_measurement_reflns_used 28432
_cell_measurement_temperature 296(2)
_cell_measurement_theta_max 27.90
_cell_measurement_theta_min 2.65
_cell_volume 2783.1(4)
_computing_structure_refinement 'SHELXL-97 (Sheldrick, 1997)'
_computing_structure_solution 'SHELXS-97 (Sheldrick, 1990)'
_diffrn_ambient_temperature 296(2)
_diffrn_detector_area_resol_mean 7.31
_diffrn_measured_fraction_theta_full 0.994
_diffrn_measured_fraction_theta_max 0.994
_diffrn_measurement_device_type 'Rigaku Mercury'
_diffrn_measurement_method \w
_diffrn_radiation_monochromator graphite
_diffrn_radiation_source 'fine-focus sealed tube'
_diffrn_radiation_type MoK\a
_diffrn_radiation_wavelength 0.71073
_diffrn_reflns_av_R_equivalents 0.0602
_diffrn_reflns_av_sigmaI/netI 0.0318
_diffrn_reflns_limit_h_max 12
_diffrn_reflns_limit_h_min -12
_diffrn_reflns_limit_k_max 17
_diffrn_reflns_limit_k_min -17
_diffrn_reflns_limit_l_max 28
_diffrn_reflns_limit_l_min -28
_diffrn_reflns_number 28432
_diffrn_reflns_theta_full 27.90
_diffrn_reflns_theta_max 27.90
_diffrn_reflns_theta_min 2.65
_exptl_absorpt_coefficient_mu 45.552
_exptl_absorpt_correction_T_max 0.6386
_exptl_absorpt_correction_T_min 0.1920
_exptl_absorpt_correction_type multi-scan
_exptl_absorpt_process_details 'Jacobson, R. (1998) Private communication'
_exptl_crystal_colour colorless
_exptl_crystal_density_diffrn 4.952
_exptl_crystal_density_method 'not measured'
_exptl_crystal_description plate
_exptl_crystal_F_000 3512
_exptl_crystal_size_max 0.08
_exptl_crystal_size_mid 0.04
_exptl_crystal_size_min 0.02
_refine_diff_density_max 3.290
_refine_diff_density_min -2.007
_refine_diff_density_rms 0.459
_refine_ls_extinction_coef 0.000109(19)
_refine_ls_extinction_expression Fc^*^=kFc[1+0.001xFc^2^\l^3^/sin(2\q)]^-1/4^
_refine_ls_extinction_method SHELXL
_refine_ls_goodness_of_fit_ref 1.093
_refine_ls_hydrogen_treatment mixed
_refine_ls_matrix_type full
_refine_ls_number_parameters 134
_refine_ls_number_reflns 3305
_refine_ls_number_restraints 0
_refine_ls_restrained_S_all 1.093
_refine_ls_R_factor_all 0.0588
_refine_ls_R_factor_gt 0.0490
_refine_ls_shift/su_max 0.000
_refine_ls_shift/su_mean 0.000
_refine_ls_structure_factor_coef Fsqd
_refine_ls_weighting_details 'calc w=1/[\s^2^(Fo^2^)+(0.0443P)^2^+390.5807P] where P=(Fo^2^+2Fc^2^)/3'
_refine_ls_weighting_scheme calc
_refine_ls_wR_factor_gt 0.1187
_refine_ls_wR_factor_ref 0.1237
_reflns_number_gt 2888
_reflns_number_total 3305
_reflns_threshold_expression >2sigma(I)
_cod_data_source_file c8dt00428e2.cif
_cod_data_source_block 1_CCDC1
_cod_depositor_comments 'Adding full bibliography for 7045731--7045732.cif.'
_cod_original_sg_symbol_H-M C2/c
_cod_database_code 7045732

loop_
_symmetry_equiv_pos_as_xyz
'x, y, z'
'-x, y, -z+1/2'
'x+1/2, y+1/2, z'
'-x+1/2, y+1/2, -z+1/2'
'-x, -y, -z'
'x, -y, z-1/2'
'-x+1/2, -y+1/2, -z'
'x+1/2, -y+1/2, z-1/2'

loop_
_atom_site_label
_atom_site_type_symbol
_atom_site_fract_x
_atom_site_fract_y
_atom_site_fract_z
_atom_site_U_iso_or_equiv
_atom_site_adp_type
_atom_site_occupancy
_atom_site_symmetry_multiplicity
_atom_site_calc_flag
_atom_site_refinement_flags
Pb1 Pb -0.07939(6) 0.35447(4) 0.54485(3) 0.02133(17) Uani 1 1 d .
Pb2 Pb 0.65093(7) 0.49802(5) 0.64317(3) 0.02789(19) Uani 1 1 d .
Pb3 Pb 0.76548(6) 0.50271(4) 0.83909(3) 0.02305(17) Uani 1 1 d .
Cd1 Cd 0.5000 0.34034(12) 0.7500 0.0204(3) Uani 1 2 d S
Br1 Br 0.5000 0.59647(16) 0.7500 0.0254(5) Uani 1 2 d S
Br2 Br -0.08209(19) 0.56410(12) 0.56675(8) 0.0288(4) Uani 1 1 d .
Br3 Br -0.38245(18) 0.39193(12) 0.45332(8) 0.0279(4) Uani 1 1 d .
Br4 Br 0.5000 0.13905(12) 0.7500 0.0135(4) Uani 1 2 d S
O1 O 0.2896(12) 0.4086(9) 0.7630(5) 0.024(2) Uani 1 1 d .
O2 O 0.2332(14) 0.3606(9) 0.8824(6) 0.034(3) Uani 1 1 d .
O3 O 0.1390(12) 0.3632(9) 0.6145(6) 0.030(3) Uani 1 1 d .
O4 O 0.4357(11) 0.4022(8) 0.6497(5) 0.022(2) Uani 1 1 d .
C1 C 0.178(2) 0.3426(17) 0.7717(9) 0.040(5) Uani 1 1 d .
H1A H 0.1675 0.2940 0.7390 0.048 Uiso 1 1 calc R
H1B H 0.0886 0.3781 0.7693 0.048 Uiso 1 1 calc R
C2 C 0.211(2) 0.2921(13) 0.8331(9) 0.037(4) Uani 1 1 d .
H2A H 0.1308 0.2496 0.8384 0.044 Uiso 1 1 calc R
H2B H 0.2956 0.2518 0.8341 0.044 Uiso 1 1 calc R
C3 C 0.3861(19) 0.3355(13) 0.5994(8) 0.027(3) Uani 1 1 d .
H3A H 0.4568 0.2842 0.5983 0.032 Uiso 1 1 calc R
H3B H 0.3759 0.3707 0.5605 0.032 Uiso 1 1 calc R
C4 C 0.2442(18) 0.2905(12) 0.6071(9) 0.028(4) Uani 1 1 d .
H4A H 0.2096 0.2509 0.5711 0.034 Uiso 1 1 calc R
H4B H 0.2576 0.2479 0.6429 0.034 Uiso 1 1 calc R

loop_
_atom_site_aniso_label
_atom_site_aniso_U_11
_atom_site_aniso_U_22
_atom_site_aniso_U_33
_atom_site_aniso_U_23
_atom_site_aniso_U_13
_atom_site_aniso_U_12
Pb1 0.0212(3) 0.0231(3) 0.0197(3) 0.0002(2) 0.0032(2) -0.0011(2)
Pb2 0.0225(3) 0.0244(3) 0.0387(4) 0.0113(3) 0.0108(3) 0.0056(2)
Pb3 0.0184(3) 0.0210(3) 0.0284(3) 0.0030(2) -0.0005(2) -0.0030(2)
Cd1 0.0195(7) 0.0191(7) 0.0217(8) 0.000 0.0006(6) 0.000
Br1 0.0215(10) 0.0188(10) 0.0336(12) 0.000 -0.0027(9) 0.000
Br2 0.0350(9) 0.0206(8) 0.0337(9) -0.0029(7) 0.0146(7) -0.0006(6)
Br3 0.0295(8) 0.0231(8) 0.0265(8) 0.0082(6) -0.0097(6) 0.0021(6)
Br4 0.0257(10) 0.0030(7) 0.0146(9) 0.000 0.0122(7) 0.000
O1 0.020(5) 0.026(6) 0.026(6) 0.002(5) 0.004(4) -0.004(4)
O2 0.043(7) 0.027(6) 0.038(7) -0.014(5) 0.032(6) -0.014(5)
O3 0.018(5) 0.035(7) 0.034(7) -0.008(5) -0.005(5) 0.003(5)
O4 0.017(5) 0.021(5) 0.026(6) -0.003(5) -0.001(4) 0.004(4)
C1 0.033(10) 0.056(13) 0.029(10) -0.005(9) -0.002(8) -0.028(9)
C2 0.051(12) 0.022(9) 0.042(11) -0.007(8) 0.022(9) -0.004(8)
C3 0.031(9) 0.029(9) 0.021(8) -0.008(7) 0.004(7) 0.006(7)
C4 0.023(8) 0.018(7) 0.042(10) -0.005(7) -0.001(7) 0.006(6)

loop_
_atom_type_symbol
_atom_type_description
_atom_type_scat_dispersion_real
_atom_type_scat_dispersion_imag
_atom_type_scat_source
C C 0.0033 0.0016 'International Tables Vol C Tables 4.2.6.8 and 6.1.1.4'
H H 0.0000 0.0000 'International Tables Vol C Tables 4.2.6.8 and 6.1.1.4'
O O 0.0106 0.0060 'International Tables Vol C Tables 4.2.6.8 and 6.1.1.4'
Br Br -0.2901 2.4595 'International Tables Vol C Tables 4.2.6.8 and 6.1.1.4'
Cd Cd -0.8075 1.2024 'International Tables Vol C Tables 4.2.6.8 and 6.1.1.4'
Pb Pb -3.3944 10.1111 'International Tables Vol C Tables 4.2.6.8 and 6.1.1.4'

loop_
_geom_angle_atom_site_label_1
_geom_angle_atom_site_label_2
_geom_angle_atom_site_label_3
_geom_angle
_geom_angle_site_symmetry_1
_geom_angle_site_symmetry_3
O2 Pb1 O3 97.4(5) 2_556 .
O2 Pb1 Br2 80.1(3) 2_556 .
O3 Pb1 Br2 82.7(3) . .
O2 Pb2 O1 74.5(4) 2_656 2_656
O2 Pb2 O4 90.4(4) 2_656 .
O1 Pb2 O4 76.1(4) 2_656 .
O2 Pb2 Br1 143.5(3) 2_656 .
O1 Pb2 Br1 70.0(3) 2_656 .
O4 Pb2 Br1 73.5(3) . .
O3 Pb3 O4 74.8(4) 2_656 2_656
O3 Pb3 O1 89.0(4) 2_656 2_656
O4 Pb3 O1 75.2(4) 2_656 2_656
O3 Pb3 Br1 145.7(3) 2_656 .
O4 Pb3 Br1 74.6(3) 2_656 .
O1 Pb3 Br1 68.6(2) 2_656 .
O1 Cd1 O1 131.0(6) 2_656 .
O1 Cd1 O4 82.3(4) 2_656 2_656
O1 Cd1 O4 80.6(4) . 2_656
O1 Cd1 O4 80.6(4) 2_656 .
O1 Cd1 O4 82.3(4) . .
O4 Cd1 O4 137.8(5) 2_656 .
O1 Cd1 Br4 114.5(3) 2_656 .
O1 Cd1 Br4 114.5(3) . .
O4 Cd1 Br4 111.1(3) 2_656 .
O4 Cd1 Br4 111.1(3) . .
Pb3 Br1 Pb3 132.68(8) 2_656 .
Pb3 Br1 Pb2 77.29(3) 2_656 .
Pb3 Br1 Pb2 83.36(3) . .
Pb3 Br1 Pb2 83.36(3) 2_656 2_656
Pb3 Br1 Pb2 77.29(3) . 2_656
Pb2 Br1 Pb2 130.58(8) . 2_656
C1 O1 Cd1 116.0(12) . .
C1 O1 Pb2 106.8(10) . 2_656
Cd1 O1 Pb2 103.2(4) . 2_656
C1 O1 Pb3 112.6(10) . 2_656
Cd1 O1 Pb3 99.2(4) . 2_656
Pb2 O1 Pb3 119.0(5) 2_656 2_656
C2 O2 Pb2 112.1(10) . 2_656
C2 O2 Pb1 117.6(10) . 2_556
Pb2 O2 Pb1 124.9(5) 2_656 2_556
C4 O3 Pb3 113.5(9) . 2_656
C4 O3 Pb1 116.1(10) . .
Pb3 O3 Pb1 125.0(5) 2_656 .
C3 O4 Cd1 119.4(10) . .
C3 O4 Pb3 105.8(9) . 2_656
Cd1 O4 Pb3 101.8(4) . 2_656
C3 O4 Pb2 117.8(9) . .
Cd1 O4 Pb2 98.8(4) . .
Pb3 O4 Pb2 112.2(4) 2_656 .
O1 C1 C2 111.4(15) . .
O1 C1 H1A 109.4 . .
C2 C1 H1A 109.4 . .
O1 C1 H1B 109.4 . .
C2 C1 H1B 109.4 . .
H1A C1 H1B 108.0 . .
O2 C2 C1 111.4(16) . .
O2 C2 H2A 109.3 . .
C1 C2 H2A 109.3 . .
O2 C2 H2B 109.3 . .
C1 C2 H2B 109.3 . .
H2A C2 H2B 108.0 . .
O4 C3 C4 111.1(14) . .
O4 C3 H3A 109.4 . .
C4 C3 H3A 109.4 . .
O4 C3 H3B 109.4 . .
C4 C3 H3B 109.4 . .
H3A C3 H3B 108.0 . .
O3 C4 C3 111.9(14) . .
O3 C4 H4A 109.2 . .
C3 C4 H4A 109.2 . .
O3 C4 H4B 109.2 . .
C3 C4 H4B 109.2 . .
H4A C4 H4B 107.9 . .

loop_
_geom_bond_atom_site_label_1
_geom_bond_atom_site_label_2
_geom_bond_distance
_geom_bond_site_symmetry_2
Pb1 O2 2.316(11) 2_556
Pb1 O3 2.365(11) .
Pb1 Br2 2.9034(17) .
Pb2 O2 2.285(11) 2_656
Pb2 O1 2.382(12) 2_656
Pb2 O4 2.435(11) .
Pb2 Br1 3.2159(12) .
Pb3 O3 2.277(12) 2_656
Pb3 O4 2.384(10) 2_656
Pb3 O1 2.561(11) 2_656
Pb3 Br1 3.1904(11) .
Cd1 O1 2.248(11) 2_656
Cd1 O1 2.248(11) .
Cd1 O4 2.345(11) 2_656
Cd1 O4 2.345(11) .
Cd1 Br4 2.749(2) .
Br1 Pb3 3.1904(11) 2_656
Br1 Pb2 3.2159(12) 2_656
O1 C1 1.42(2) .
O1 Pb2 2.382(12) 2_656
O1 Pb3 2.561(11) 2_656
O2 C2 1.42(2) .
O2 Pb2 2.285(11) 2_656
O2 Pb1 2.316(11) 2_556
O3 C4 1.430(19) .
O3 Pb3 2.277(12) 2_656
O4 C3 1.448(19) .
O4 Pb3 2.384(10) 2_656
C1 C2 1.50(3) .
C1 H1A 0.9700 .
C1 H1B 0.9700 .
C2 H2A 0.9700 .
C2 H2B 0.9700 .
C3 C4 1.50(2) .
C3 H3A 0.9700 .
C3 H3B 0.9700 .
C4 H4A 0.9700 .
C4 H4B 0.9700 .
